data_4080703
loop_
_publ_author_name
'Nie, Kun'
'Gu, Weikai'
'Yao, Yingming'
'Zhang, Yong'
'Shen, Qi'

_publ_section_title
;
 Synthesis and Characterization of Salalen Lanthanide Complexes and Their
 Application in the Polymerization ofrac-Lactide
;
_journal_issue 9
_journal_name_full Organometallics
_journal_page_first 2608
_journal_paper_doi 10.1021/om4001023
_journal_volume 32
_journal_year 2013
_chemical_formula_moiety 'C80 H114 N4 O6 Y2, 3(C6 H6)'
_chemical_formula_sum 'C98 H132 N4 O6 Y2'
_chemical_formula_weight 1639.90
_chemical_name_systematic
; 
 ? 
;
_space_group_IT_number 2
_symmetry_cell_setting triclinic
_symmetry_Int_Tables_number 2
_symmetry_space_group_name_Hall '-P 1'
_symmetry_space_group_name_H-M 'P -1'
_atom_sites_solution_hydrogens geom
_atom_sites_solution_primary direct
_atom_sites_solution_secondary difmap
_audit_creation_method SHELXL-97
_cell_angle_alpha 70.937(16)
_cell_angle_beta 74.983(18)
_cell_angle_gamma 73.570(18)
_cell_formula_units_Z 1
_cell_length_a 12.1564(12)
_cell_length_b 15.2953(8)
_cell_length_c 16.4736(12)
_cell_measurement_reflns_used 10576
_cell_measurement_temperature 293(2)
_cell_measurement_theta_max 25.3
_cell_measurement_theta_min 3.0
_cell_volume 2729.5(5)
_computing_cell_refinement CrystalClear
_computing_data_collection CrystalClear
_computing_data_reduction CrystalStructure
_computing_structure_refinement 'SHELXL-97 (Sheldrick, 1997)'
_computing_structure_solution 'SHELXS-97 (Sheldrick, 1990)'
_diffrn_ambient_temperature 293(2)
_diffrn_detector_area_resol_mean 7.31
_diffrn_measured_fraction_theta_full 0.993
_diffrn_measured_fraction_theta_max 0.993
_diffrn_measurement_device_type 'Rigaku Mercury'
_diffrn_measurement_method \w
_diffrn_radiation_monochromator graphite
_diffrn_radiation_source 'fine-focus sealed tube'
_diffrn_radiation_type MoK\a
_diffrn_radiation_wavelength 0.71070
_diffrn_reflns_av_R_equivalents 0.0808
_diffrn_reflns_av_sigmaI/netI 0.1158
_diffrn_reflns_limit_h_max 14
_diffrn_reflns_limit_h_min -14
_diffrn_reflns_limit_k_max 18
_diffrn_reflns_limit_k_min -16
_diffrn_reflns_limit_l_max 19
_diffrn_reflns_limit_l_min -19
_diffrn_reflns_number 26225
_diffrn_reflns_theta_full 25.35
_diffrn_reflns_theta_max 25.35
_diffrn_reflns_theta_min 3.04
_exptl_absorpt_coefficient_mu 1.102
_exptl_absorpt_correction_T_max 0.7333
_exptl_absorpt_correction_T_min 0.4726
_exptl_absorpt_correction_type multi-scan
_exptl_absorpt_process_details 'Jacobson, R. (1998) Private communication'
_exptl_crystal_colour colorless
_exptl_crystal_density_diffrn 0.998
_exptl_crystal_density_method 'not measured'
_exptl_crystal_description block
_exptl_crystal_F_000 874
_exptl_crystal_size_max 0.80
_exptl_crystal_size_mid 0.40
_exptl_crystal_size_min 0.30
_refine_diff_density_max 1.018
_refine_diff_density_min -0.541
_refine_diff_density_rms 0.125
_refine_ls_extinction_method none
_refine_ls_goodness_of_fit_ref 1.127
_refine_ls_hydrogen_treatment constr
_refine_ls_matrix_type full
_refine_ls_number_parameters 507
_refine_ls_number_reflns 9950
_refine_ls_number_restraints 14
_refine_ls_restrained_S_all 1.127
_refine_ls_R_factor_all 0.1775
_refine_ls_R_factor_gt 0.1368
_refine_ls_shift/su_max 0.001
_refine_ls_shift/su_mean 0.000
_refine_ls_structure_factor_coef Fsqd
_refine_ls_weighting_details 'calc w=1/[\s^2^(Fo^2^)+(0.1821P)^2^+6.5637P] where P=(Fo^2^+2Fc^2^)/3'
_refine_ls_weighting_scheme calc
_refine_ls_wR_factor_gt 0.3355
_refine_ls_wR_factor_ref 0.3668
_reflns_number_gt 7025
_reflns_number_total 9950
_reflns_threshold_expression >2sigma(I)
_cod_data_source_file om4001023_si_001.cif
_cod_data_source_block complex4
_cod_original_cell_volume 2729.5(4)
_cod_database_code 4080703

loop_
_symmetry_equiv_pos_as_xyz
'x, y, z'
'-x, -y, -z'

loop_
_atom_site_label
_atom_site_type_symbol
_atom_site_fract_x
_atom_site_fract_y
_atom_site_fract_z
_atom_site_U_iso_or_equiv
_atom_site_adp_type
_atom_site_occupancy
_atom_site_symmetry_multiplicity
_atom_site_calc_flag
_atom_site_refinement_flags
_atom_site_disorder_assembly
_atom_site_disorder_group
Y1 Y 0.87640(7) 0.44970(6) 1.00919(5) 0.0446(3) Uani 1 1 d . . .
O1 O 0.8713(5) 0.3265(4) 1.1181(4) 0.0526(15) Uani 1 1 d . . .
O2 O 0.8309(5) 0.3951(4) 0.9234(4) 0.0538(15) Uani 1 1 d . . .
O3 O 1.0607(5) 0.4575(4) 0.9378(4) 0.0483(14) Uani 1 1 d . . .
N1 N 0.6764(6) 0.4772(5) 1.0870(5) 0.0500(17) Uani 1 1 d . . .
N2 N 0.7511(6) 0.5937(5) 0.9193(5) 0.0480(17) Uani 1 1 d . . .
C1 C 0.7963(8) 0.2733(7) 1.1650(6) 0.053(2) Uani 1 1 d . . .
C2 C 0.8322(8) 0.1742(7) 1.2046(6) 0.060(2) Uani 1 1 d . . .
C3 C 0.7471(9) 0.1237(7) 1.2466(6) 0.064(3) Uani 1 1 d . . .
H3 H 0.7716 0.0591 1.2717 0.077 Uiso 1 1 calc R . .
C4 C 0.6270(9) 0.1605(7) 1.2551(7) 0.063(3) Uani 1 1 d . A .
C5 C 0.5947(8) 0.2569(7) 1.2212(6) 0.059(2) Uani 1 1 d . . .
H5 H 0.5157 0.2853 1.2285 0.071 Uiso 1 1 calc R . .
C6 C 0.6741(7) 0.3140(6) 1.1766(6) 0.051(2) Uani 1 1 d . . .
C7 C 0.7743(7) 0.4146(6) 0.8576(6) 0.049(2) Uani 1 1 d . . .
C8 C 0.7433(8) 0.5101(6) 0.8102(5) 0.049(2) Uani 1 1 d . . .
C9 C 0.6873(8) 0.5324(7) 0.7390(6) 0.058(2) Uani 1 1 d . . .
H9 H 0.6672 0.5956 0.7077 0.070 Uiso 1 1 calc R . .
C10 C 0.6612(9) 0.4649(8) 0.7140(6) 0.062(3) Uani 1 1 d . B .
C11 C 0.6918(8) 0.3719(7) 0.7638(6) 0.058(2) Uani 1 1 d . . .
H11 H 0.6741 0.3250 0.7481 0.069 Uiso 1 1 calc R . .
C12 C 0.7464(8) 0.3437(6) 0.8348(6) 0.050(2) Uani 1 1 d . . .
C13 C 0.6243(8) 0.4132(7) 1.1410(6) 0.054(2) Uani 1 1 d . . .
H13 H 0.5446 0.4329 1.1596 0.065 Uiso 1 1 calc R . .
C14 C 0.6024(8) 0.5720(7) 1.0542(6) 0.058(2) Uani 1 1 d . . .
H14A H 0.6213 0.6192 1.0727 0.070 Uiso 1 1 calc R . .
H14B H 0.5206 0.5710 1.0768 0.070 Uiso 1 1 calc R . .
C15 C 0.6267(8) 0.5949(6) 0.9564(6) 0.054(2) Uani 1 1 d . . .
H15A H 0.6032 0.5491 0.9390 0.065 Uiso 1 1 calc R . .
H15B H 0.5805 0.6570 0.9328 0.065 Uiso 1 1 calc R . .
C16 C 0.7811(8) 0.5862(6) 0.8284(6) 0.054(2) Uani 1 1 d . . .
H16A H 0.8652 0.5766 0.8105 0.064 Uiso 1 1 calc R . .
H16B H 0.7476 0.6467 0.7913 0.064 Uiso 1 1 calc R . .
C17 C 0.7810(9) 0.6807(7) 0.9192(7) 0.067(3) Uani 1 1 d . . .
H17A H 0.7349 0.7349 0.8846 0.100 Uiso 1 1 calc R . .
H17B H 0.8623 0.6785 0.8950 0.100 Uiso 1 1 calc R . .
H17C H 0.7654 0.6853 0.9780 0.100 Uiso 1 1 calc R . .
C18 C 0.9626(9) 0.1285(7) 1.1996(7) 0.069(3) Uani 1 1 d . . .
C19 C 1.0134(10) 0.1737(9) 1.2481(8) 0.084(3) Uani 1 1 d . . .
H19A H 1.0961 0.1490 1.2425 0.127 Uiso 1 1 calc R . .
H19B H 0.9778 0.1591 1.3088 0.127 Uiso 1 1 calc R . .
H19C H 0.9982 0.2411 1.2234 0.127 Uiso 1 1 calc R . .
C20 C 0.9815(11) 0.0201(8) 1.2465(9) 0.094(4) Uani 1 1 d . . .
H20A H 1.0623 -0.0094 1.2325 0.142 Uiso 1 1 calc R . .
H20B H 0.9347 -0.0077 1.2273 0.142 Uiso 1 1 calc R . .
H20C H 0.9591 0.0107 1.3086 0.142 Uiso 1 1 calc R . .
C21 C 1.0237(11) 0.1389(9) 1.1059(8) 0.091(4) Uani 1 1 d . . .
H21A H 1.0116 0.2048 1.0744 0.137 Uiso 1 1 calc R . .
H21B H 0.9928 0.1056 1.0798 0.137 Uiso 1 1 calc R . .
H21C H 1.1058 0.1128 1.1040 0.137 Uiso 1 1 calc R . .
C22 C 0.5380(13) 0.0986(9) 1.2984(11) 0.104(3) Uani 1 1 d . . .
C23 C 0.576(3) 0.0211(19) 1.373(2) 0.104(3) Uani 0.50 1 d P A 1
H23A H 0.5294 -0.0254 1.3893 0.156 Uiso 0.50 1 calc PR A 1
H23B H 0.5664 0.0459 1.4216 0.156 Uiso 0.50 1 calc PR A 1
H23C H 0.6564 -0.0078 1.3572 0.156 Uiso 0.50 1 calc PR A 1
C23A C 0.596(3) -0.0087(19) 1.335(2) 0.104(3) Uani 0.50 1 d P A 2
H23D H 0.5370 -0.0451 1.3598 0.156 Uiso 0.50 1 calc PR A 2
H23E H 0.6378 -0.0147 1.3798 0.156 Uiso 0.50 1 calc PR A 2
H23F H 0.6498 -0.0318 1.2888 0.156 Uiso 0.50 1 calc PR A 2
C24 C 0.414(3) 0.1485(19) 1.325(2) 0.104(3) Uani 0.50 1 d P A 1
H24A H 0.3727 0.1646 1.2784 0.156 Uiso 0.50 1 calc PR A 1
H24B H 0.4146 0.2053 1.3382 0.156 Uiso 0.50 1 calc PR A 1
H24C H 0.3772 0.1076 1.3761 0.156 Uiso 0.50 1 calc PR A 1
C24A C 0.456(3) 0.133(2) 1.379(2) 0.104(3) Uani 0.50 1 d P A 2
H24D H 0.4098 0.1952 1.3579 0.156 Uiso 0.50 1 calc PR A 2
H24E H 0.5030 0.1351 1.4165 0.156 Uiso 0.50 1 calc PR A 2
H24F H 0.4058 0.0899 1.4103 0.156 Uiso 0.50 1 calc PR A 2
C25 C 0.473(3) 0.101(2) 1.230(2) 0.104(3) Uani 0.50 1 d P A 1
H25A H 0.4304 0.0509 1.2530 0.156 Uiso 0.50 1 calc PR A 1
H25B H 0.5274 0.0918 1.1784 0.156 Uiso 0.50 1 calc PR A 1
H25C H 0.4191 0.1608 1.2165 0.156 Uiso 0.50 1 calc PR A 1
C25A C 0.530(3) 0.049(2) 1.228(2) 0.104(3) Uani 0.50 1 d P A 2
H25D H 0.4755 0.0085 1.2542 0.156 Uiso 0.50 1 calc PR A 2
H25E H 0.6052 0.0129 1.2098 0.156 Uiso 0.50 1 calc PR A 2
H25F H 0.5034 0.0974 1.1784 0.156 Uiso 0.50 1 calc PR A 2
C26 C 0.7739(9) 0.2394(7) 0.8882(6) 0.060(2) Uani 1 1 d . . .
C27 C 0.7100(11) 0.2279(8) 0.9803(7) 0.081(3) Uani 1 1 d . . .
H27A H 0.7301 0.2685 1.0054 0.121 Uiso 1 1 calc R . .
H27B H 0.7313 0.1632 1.0135 0.121 Uiso 1 1 calc R . .
H27C H 0.6275 0.2448 0.9811 0.121 Uiso 1 1 calc R . .
C28 C 0.7404(12) 0.1721(8) 0.8496(8) 0.085(4) Uani 1 1 d . . .
H28A H 0.6574 0.1870 0.8532 0.127 Uiso 1 1 calc R . .
H28B H 0.7649 0.1076 0.8822 0.127 Uiso 1 1 calc R . .
H28C H 0.7784 0.1803 0.7896 0.127 Uiso 1 1 calc R . .
C29 C 0.9066(10) 0.2063(7) 0.8862(8) 0.077(3) Uani 1 1 d . . .
H29A H 0.9468 0.2131 0.8269 0.115 Uiso 1 1 calc R . .
H29B H 0.9243 0.1411 0.9190 0.115 Uiso 1 1 calc R . .
H29C H 0.9311 0.2443 0.9116 0.115 Uiso 1 1 calc R . .
C30 C 0.6045(14) 0.4907(11) 0.6339(9) 0.105(3) Uani 1 1 d . . .
C31 C 0.477(3) 0.486(2) 0.6708(19) 0.105(3) Uani 0.50 1 d P B 1
H31A H 0.4341 0.5102 0.6240 0.158 Uiso 0.50 1 calc PR B 1
H31B H 0.4459 0.5237 0.7115 0.158 Uiso 0.50 1 calc PR B 1
H31C H 0.4721 0.4215 0.7000 0.158 Uiso 0.50 1 calc PR B 1
C31A C 0.502(3) 0.428(2) 0.6612(18) 0.105(3) Uani 0.50 1 d P B 2
H31D H 0.4547 0.4511 0.6169 0.158 Uiso 0.50 1 calc PR B 2
H31E H 0.4538 0.4349 0.7160 0.158 Uiso 0.50 1 calc PR B 2
H31F H 0.5382 0.3626 0.6664 0.158 Uiso 0.50 1 calc PR B 2
C32 C 0.654(3) 0.423(2) 0.5811(19) 0.105(3) Uani 0.50 1 d P B 1
H32A H 0.6123 0.3726 0.6026 0.158 Uiso 0.50 1 calc PR B 1
H32B H 0.7348 0.3969 0.5849 0.158 Uiso 0.50 1 calc PR B 1
H32C H 0.6472 0.4546 0.5212 0.158 Uiso 0.50 1 calc PR B 1
C32A C 0.699(3) 0.466(2) 0.5605(19) 0.105(3) Uani 0.50 1 d P B 2
H32D H 0.7399 0.4013 0.5794 0.158 Uiso 0.50 1 calc PR B 2
H32E H 0.7534 0.5068 0.5441 0.158 Uiso 0.50 1 calc PR B 2
H32F H 0.6657 0.4742 0.5112 0.158 Uiso 0.50 1 calc PR B 2
C33 C 0.524(3) 0.586(2) 0.620(2) 0.105(3) Uani 0.50 1 d P B 1
H33A H 0.4836 0.5960 0.5736 0.158 Uiso 0.50 1 calc PR B 1
H33B H 0.5681 0.6342 0.6043 0.158 Uiso 0.50 1 calc PR B 1
H33C H 0.4683 0.5899 0.6726 0.158 Uiso 0.50 1 calc PR B 1
C33A C 0.597(3) 0.592(2) 0.5829(19) 0.105(3) Uani 0.50 1 d P B 2
H33D H 0.6682 0.5983 0.5409 0.158 Uiso 0.50 1 calc PR B 2
H33E H 0.5873 0.6300 0.6219 0.158 Uiso 0.50 1 calc PR B 2
H33F H 0.5324 0.6138 0.5532 0.158 Uiso 0.50 1 calc PR B 2
C34 C 1.1232(9) 0.4103(8) 0.8720(6) 0.064(3) Uani 1 1 d . . .
H34A H 1.1000 0.3506 0.8859 0.077 Uiso 1 1 calc R . .
H34B H 1.2060 0.3962 0.8726 0.077 Uiso 1 1 calc R . .
C35 C 1.1025(13) 0.4677(10) 0.7822(8) 0.0925(16) Uani 1 1 d . . .
C36 C 1.1453(12) 0.5480(10) 0.7392(8) 0.0925(16) Uani 1 1 d . . .
H36 H 1.1902 0.5664 0.7660 0.111 Uiso 1 1 calc R . .
C37 C 1.1236(12) 0.6017(10) 0.6578(8) 0.0925(16) Uani 1 1 d . . .
H37 H 1.1530 0.6561 0.6296 0.111 Uiso 1 1 calc R . .
C38 C 1.0583(12) 0.5738(10) 0.6195(8) 0.0925(16) Uani 1 1 d . . .
H38 H 1.0412 0.6103 0.5650 0.111 Uiso 1 1 calc R . .
C39 C 1.0174(12) 0.4928(10) 0.6598(8) 0.0925(16) Uani 1 1 d . . .
H39 H 0.9745 0.4736 0.6322 0.111 Uiso 1 1 calc R . .
C40 C 1.0394(12) 0.4407(10) 0.7401(8) 0.0925(16) Uani 1 1 d . . .
H40 H 1.0113 0.3855 0.7671 0.111 Uiso 1 1 calc R . .
C41 C 1.0402(10) 0.7795(10) 0.4185(10) 0.075(5) Uani 0.50 1 d PGU . .
H41 H 1.1192 0.7799 0.4040 0.090 Uiso 0.50 1 calc PR . .
C42 C 0.9948(15) 0.7337(10) 0.3786(8) 0.078(7) Uani 0.50 1 d PG . .
H42 H 1.0435 0.7035 0.3375 0.094 Uiso 0.50 1 calc PR . .
C43 C 0.8766(16) 0.7331(12) 0.4002(12) 0.094(8) Uani 0.50 1 d PG . .
H43 H 0.8463 0.7024 0.3735 0.113 Uiso 0.50 1 calc PR . .
C44 C 0.8037(11) 0.7782(13) 0.4616(14) 0.129(13) Uani 0.50 1 d PG . .
H44 H 0.7247 0.7778 0.4761 0.155 Uiso 0.50 1 calc PR . .
C45 C 0.8491(13) 0.8240(11) 0.5015(11) 0.105(10) Uani 0.50 1 d PG . .
H45 H 0.8004 0.8543 0.5426 0.126 Uiso 0.50 1 calc PR . .
C46 C 0.9673(14) 0.8247(10) 0.4799(10) 0.075(5) Uani 0.50 1 d PGU . .
H46 H 0.9976 0.8553 0.5066 0.090 Uiso 0.50 1 calc PR . .
C47 C 0.5986(10) 0.7889(8) 0.1543(8) 0.089(8) Uani 0.50 1 d PG . .
H47 H 0.5456 0.7495 0.1752 0.106 Uiso 0.50 1 calc PR . .
C48 C 0.6797(8) 0.7807(8) 0.2038(9) 0.099(9) Uani 0.50 1 d PG . .
H48 H 0.6810 0.7359 0.2578 0.119 Uiso 0.50 1 calc PR . .
C49 C 0.7589(7) 0.8395(10) 0.1725(10) 0.098(9) Uani 0.50 1 d PG . .
H49 H 0.8131 0.8341 0.2056 0.117 Uiso 0.50 1 calc PR . .
C50 C 0.7570(10) 0.9065(10) 0.0918(10) 0.107(11) Uani 0.50 1 d PG . .
H50 H 0.8100 0.9459 0.0709 0.128 Uiso 0.50 1 calc PR . .
C51 C 0.6759(11) 0.9147(10) 0.0423(8) 0.112(11) Uani 0.50 1 d PG . .
H51 H 0.6746 0.9595 -0.0117 0.135 Uiso 0.50 1 calc PR . .
C52 C 0.5967(11) 0.8559(11) 0.0735(7) 0.102(9) Uani 0.50 1 d PG . .
H52 H 0.5424 0.8613 0.0404 0.123 Uiso 0.50 1 calc PR . .
C53 C 0.2733(6) 0.9222(7) 0.3513(6) 0.068(4) Uani 0.50 1 d PGU . .
H53 H 0.2613 0.9513 0.2942 0.082 Uiso 0.50 1 calc PR . .
C54 C 0.2017(7) 0.9582(8) 0.4190(7) 0.079(7) Uani 0.50 1 d PG . .
H54 H 0.1419 1.0115 0.4072 0.095 Uiso 0.50 1 calc PR . .
C56 C 0.3092(10) 0.8352(9) 0.5219(6) 0.092(9) Uani 0.50 1 d PG . .
H56 H 0.3212 0.8060 0.5790 0.111 Uiso 0.50 1 calc PR . .
C55 C 0.2197(9) 0.9147(9) 0.5043(6) 0.094(9) Uani 0.50 1 d PG . .
H55 H 0.1718 0.9388 0.5496 0.113 Uiso 0.50 1 calc PR . .
C57 C 0.3807(10) 0.7991(7) 0.4542(6) 0.098(9) Uani 0.50 1 d PG . .
H57 H 0.4406 0.7459 0.4660 0.117 Uiso 0.50 1 calc PR . .
C58 C 0.3628(7) 0.8427(6) 0.3689(6) 0.069(4) Uani 0.50 1 d PGU . .
H58 H 0.4106 0.8186 0.3236 0.083 Uiso 0.50 1 calc PR . .

loop_
_atom_site_aniso_label
_atom_site_aniso_U_11
_atom_site_aniso_U_22
_atom_site_aniso_U_33
_atom_site_aniso_U_23
_atom_site_aniso_U_13
_atom_site_aniso_U_12
Y1 0.0427(5) 0.0499(5) 0.0438(5) -0.0102(4) -0.0157(3) -0.0103(3)
O1 0.045(3) 0.057(4) 0.048(3) 0.000(3) -0.012(3) -0.012(3)
O2 0.061(4) 0.050(3) 0.059(4) -0.017(3) -0.029(3) -0.006(3)
O3 0.045(3) 0.060(4) 0.048(3) -0.027(3) -0.008(3) -0.011(3)
N1 0.048(4) 0.044(4) 0.057(4) -0.010(4) -0.018(3) -0.004(3)
N2 0.048(4) 0.048(4) 0.054(4) -0.014(3) -0.014(3) -0.015(3)
C1 0.057(5) 0.059(5) 0.042(5) -0.010(4) -0.015(4) -0.009(5)
C2 0.058(6) 0.063(6) 0.047(5) -0.010(5) -0.010(4) -0.001(5)
C3 0.073(7) 0.051(5) 0.056(6) 0.002(5) -0.008(5) -0.017(5)
C4 0.061(6) 0.057(6) 0.066(6) -0.009(5) -0.003(5) -0.023(5)
C5 0.050(5) 0.066(6) 0.063(6) -0.020(5) -0.009(5) -0.017(5)
C6 0.045(5) 0.054(5) 0.049(5) -0.009(4) -0.011(4) -0.008(4)
C7 0.045(5) 0.063(6) 0.046(5) -0.025(4) -0.013(4) -0.005(4)
C8 0.054(5) 0.051(5) 0.042(5) -0.010(4) -0.016(4) -0.008(4)
C9 0.054(5) 0.058(6) 0.058(6) -0.014(5) -0.019(4) 0.001(4)
C10 0.064(6) 0.077(7) 0.052(5) -0.030(5) -0.021(5) -0.004(5)
C11 0.060(6) 0.065(6) 0.053(5) -0.014(5) -0.025(5) -0.008(5)
C12 0.051(5) 0.055(5) 0.046(5) -0.017(4) -0.012(4) -0.007(4)
C13 0.047(5) 0.063(6) 0.054(5) -0.017(5) -0.015(4) -0.007(5)
C14 0.051(5) 0.067(6) 0.060(6) -0.025(5) -0.013(4) -0.006(5)
C15 0.054(5) 0.046(5) 0.061(6) -0.010(4) -0.020(4) -0.004(4)
C16 0.057(5) 0.048(5) 0.055(5) -0.006(4) -0.014(4) -0.016(4)
C17 0.075(7) 0.062(6) 0.074(7) -0.020(5) -0.026(5) -0.020(5)
C18 0.058(6) 0.064(6) 0.064(6) -0.005(5) -0.014(5) 0.009(5)
C19 0.068(7) 0.093(9) 0.083(8) -0.005(7) -0.030(6) -0.010(6)
C20 0.078(8) 0.059(7) 0.114(10) 0.004(7) -0.023(7) 0.008(6)
C21 0.080(8) 0.090(9) 0.071(7) -0.013(7) -0.002(6) 0.011(7)
C22 0.095(7) 0.075(6) 0.122(9) -0.007(5) 0.007(6) -0.036(5)
C23 0.095(7) 0.075(6) 0.122(9) -0.007(5) 0.007(6) -0.036(5)
C23A 0.095(7) 0.075(6) 0.122(9) -0.007(5) 0.007(6) -0.036(5)
C24 0.095(7) 0.075(6) 0.122(9) -0.007(5) 0.007(6) -0.036(5)
C24A 0.095(7) 0.075(6) 0.122(9) -0.007(5) 0.007(6) -0.036(5)
C25 0.095(7) 0.075(6) 0.122(9) -0.007(5) 0.007(6) -0.036(5)
C25A 0.095(7) 0.075(6) 0.122(9) -0.007(5) 0.007(6) -0.036(5)
C26 0.070(6) 0.058(6) 0.058(6) -0.011(5) -0.027(5) -0.015(5)
C27 0.105(9) 0.070(7) 0.067(7) -0.005(6) -0.016(6) -0.035(7)
C28 0.112(10) 0.072(7) 0.093(9) -0.032(7) -0.036(7) -0.029(7)
C29 0.077(7) 0.059(6) 0.093(8) -0.017(6) -0.041(6) 0.004(5)
C30 0.121(8) 0.122(8) 0.083(6) -0.039(6) -0.061(6) 0.008(7)
C31 0.121(8) 0.122(8) 0.083(6) -0.039(6) -0.061(6) 0.008(7)
C31A 0.121(8) 0.122(8) 0.083(6) -0.039(6) -0.061(6) 0.008(7)
C32 0.121(8) 0.122(8) 0.083(6) -0.039(6) -0.061(6) 0.008(7)
C32A 0.121(8) 0.122(8) 0.083(6) -0.039(6) -0.061(6) 0.008(7)
C33 0.121(8) 0.122(8) 0.083(6) -0.039(6) -0.061(6) 0.008(7)
C33A 0.121(8) 0.122(8) 0.083(6) -0.039(6) -0.061(6) 0.008(7)
C34 0.057(6) 0.078(7) 0.060(6) -0.032(5) -0.013(5) 0.000(5)
C35 0.112(4) 0.105(4) 0.062(3) -0.024(3) -0.014(3) -0.026(3)
C36 0.112(4) 0.105(4) 0.062(3) -0.024(3) -0.014(3) -0.026(3)
C37 0.112(4) 0.105(4) 0.062(3) -0.024(3) -0.014(3) -0.026(3)
C38 0.112(4) 0.105(4) 0.062(3) -0.024(3) -0.014(3) -0.026(3)
C39 0.112(4) 0.105(4) 0.062(3) -0.024(3) -0.014(3) -0.026(3)
C40 0.112(4) 0.105(4) 0.062(3) -0.024(3) -0.014(3) -0.026(3)
C41 0.069(11) 0.047(9) 0.093(13) 0.012(8) -0.010(8) -0.026(8)
C42 0.104(18) 0.071(14) 0.031(10) -0.003(9) 0.008(10) -0.006(13)
C43 0.11(2) 0.085(17) 0.11(2) -0.047(16) -0.028(17) -0.029(16)
C44 0.064(16) 0.076(18) 0.23(4) -0.04(2) 0.02(2) -0.024(14)
C45 0.12(2) 0.071(16) 0.12(2) -0.051(16) 0.031(18) -0.036(16)
C46 0.072(11) 0.046(9) 0.094(13) 0.008(8) -0.013(8) -0.028(8)
C47 0.065(15) 0.074(16) 0.12(2) -0.049(16) 0.021(15) -0.019(13)
C48 0.081(17) 0.063(15) 0.13(2) -0.053(16) 0.008(17) 0.026(13)
C49 0.033(11) 0.10(2) 0.15(3) -0.088(19) 0.009(14) 0.031(12)
C50 0.059(15) 0.12(2) 0.15(3) -0.09(2) 0.045(18) -0.040(16)
C51 0.10(2) 0.11(2) 0.09(2) -0.030(16) 0.038(17) -0.010(18)
C52 0.045(12) 0.14(3) 0.12(2) -0.07(2) 0.016(14) -0.001(15)
C53 0.071(10) 0.080(10) 0.074(10) -0.026(9) -0.012(9) -0.043(8)
C54 0.079(15) 0.048(11) 0.12(2) -0.008(13) -0.053(15) -0.021(11)
C56 0.14(2) 0.088(17) 0.063(14) 0.030(13) -0.064(16) -0.061(18)
C55 0.078(16) 0.14(3) 0.10(2) -0.09(2) 0.016(14) -0.059(17)
C57 0.103(19) 0.037(11) 0.16(3) -0.012(14) -0.08(2) 0.006(11)
C58 0.072(10) 0.080(10) 0.077(10) -0.030(9) -0.009(9) -0.042(8)

loop_
_atom_type_symbol
_atom_type_description
_atom_type_scat_dispersion_real
_atom_type_scat_dispersion_imag
_atom_type_scat_source
C C 0.0033 0.0016 'International Tables Vol C Tables 4.2.6.8 and 6.1.1.4'
H H 0.0000 0.0000 'International Tables Vol C Tables 4.2.6.8 and 6.1.1.4'
N N 0.0061 0.0033 'International Tables Vol C Tables 4.2.6.8 and 6.1.1.4'
O O 0.0106 0.0060 'International Tables Vol C Tables 4.2.6.8 and 6.1.1.4'
Y Y -2.7962 3.5667 'International Tables Vol C Tables 4.2.6.8 and 6.1.1.4'

loop_
_geom_angle_atom_site_label_1
_geom_angle_atom_site_label_2
_geom_angle_atom_site_label_3
_geom_angle
_geom_angle_site_symmetry_1
_geom_angle_site_symmetry_3
O2 Y1 O1 96.0(2) . .
O2 Y1 O3 97.3(2) . .
O1 Y1 O3 112.1(2) . .
O2 Y1 O3 162.2(2) . 2_767
O1 Y1 O3 101.3(2) . 2_767
O3 Y1 O3 72.5(2) . 2_767
O2 Y1 N1 91.7(2) . .
O1 Y1 N1 76.0(2) . .
O3 Y1 N1 167.0(2) . .
O3 Y1 N1 96.3(2) 2_767 .
O2 Y1 N2 76.4(2) . .
O1 Y1 N2 144.2(2) . .
O3 Y1 N2 103.7(2) . .
O3 Y1 N2 91.6(2) 2_767 .
N1 Y1 N2 69.4(2) . .
O2 Y1 Y1 132.07(18) . 2_767
O1 Y1 Y1 110.75(16) . 2_767
O3 Y1 Y1 36.28(13) . 2_767
O3 Y1 Y1 36.20(14) 2_767 2_767
N1 Y1 Y1 132.23(17) . 2_767
N2 Y1 Y1 99.41(15) . 2_767
C1 O1 Y1 137.8(5) . .
C7 O2 Y1 146.1(5) . .
C34 O3 Y1 124.5(5) . .
C34 O3 Y1 127.9(5) . 2_767
Y1 O3 Y1 107.5(2) . 2_767
C13 N1 C14 117.1(8) . .
C13 N1 Y1 125.6(6) . .
C14 N1 Y1 115.9(6) . .
C17 N2 C15 110.8(7) . .
C17 N2 C16 108.3(7) . .
C15 N2 C16 111.6(7) . .
C17 N2 Y1 109.4(5) . .
C15 N2 Y1 109.5(5) . .
C16 N2 Y1 107.2(5) . .
O1 C1 C6 120.0(8) . .
O1 C1 C2 122.3(8) . .
C6 C1 C2 117.6(9) . .
C3 C2 C1 117.9(9) . .
C3 C2 C18 122.5(9) . .
C1 C2 C18 119.6(9) . .
C2 C3 C4 125.8(9) . .
C2 C3 H3 117.1 . .
C4 C3 H3 117.1 . .
C5 C4 C3 115.1(9) . .
C5 C4 C22 122.3(10) . .
C3 C4 C22 122.6(10) . .
C4 C5 C6 123.3(9) . .
C4 C5 H5 118.3 . .
C6 C5 H5 118.3 . .
C5 C6 C1 120.0(9) . .
C5 C6 C13 115.8(8) . .
C1 C6 C13 124.1(8) . .
O2 C7 C12 122.4(8) . .
O2 C7 C8 117.7(8) . .
C12 C7 C8 119.9(8) . .
C9 C8 C7 119.0(8) . .
C9 C8 C16 119.8(8) . .
C7 C8 C16 120.8(8) . .
C10 C9 C8 122.5(9) . .
C10 C9 H9 118.8 . .
C8 C9 H9 118.8 . .
C9 C10 C11 116.3(9) . .
C9 C10 C30 121.5(11) . .
C11 C10 C30 122.3(10) . .
C12 C11 C10 125.1(9) . .
C12 C11 H11 117.5 . .
C10 C11 H11 117.5 . .
C11 C12 C7 117.2(8) . .
C11 C12 C26 121.8(8) . .
C7 C12 C26 121.0(8) . .
N1 C13 C6 128.0(8) . .
N1 C13 H13 116.0 . .
C6 C13 H13 116.0 . .
N1 C14 C15 107.1(7) . .
N1 C14 H14A 110.3 . .
C15 C14 H14A 110.3 . .
N1 C14 H14B 110.3 . .
C15 C14 H14B 110.3 . .
H14A C14 H14B 108.5 . .
N2 C15 C14 112.2(7) . .
N2 C15 H15A 109.2 . .
C14 C15 H15A 109.2 . .
N2 C15 H15B 109.2 . .
C14 C15 H15B 109.2 . .
H15A C15 H15B 107.9 . .
N2 C16 C8 117.9(7) . .
N2 C16 H16A 107.8 . .
C8 C16 H16A 107.8 . .
N2 C16 H16B 107.8 . .
C8 C16 H16B 107.8 . .
H16A C16 H16B 107.2 . .
N2 C17 H17A 109.5 . .
N2 C17 H17B 109.5 . .
H17A C17 H17B 109.5 . .
N2 C17 H17C 109.5 . .
H17A C17 H17C 109.5 . .
H17B C17 H17C 109.5 . .
C21 C18 C2 110.7(9) . .
C21 C18 C19 112.6(10) . .
C2 C18 C19 108.1(9) . .
C21 C18 C20 107.1(10) . .
C2 C18 C20 110.8(9) . .
C19 C18 C20 107.4(9) . .
C18 C19 H19A 109.5 . .
C18 C19 H19B 109.5 . .
H19A C19 H19B 109.5 . .
C18 C19 H19C 109.5 . .
H19A C19 H19C 109.5 . .
H19B C19 H19C 109.5 . .
C18 C20 H20A 109.5 . .
C18 C20 H20B 109.5 . .
H20A C20 H20B 109.5 . .
C18 C20 H20C 109.5 . .
H20A C20 H20C 109.5 . .
H20B C20 H20C 109.5 . .
C18 C21 H21A 109.5 . .
C18 C21 H21B 109.5 . .
H21A C21 H21B 109.5 . .
C18 C21 H21C 109.5 . .
H21A C21 H21C 109.5 . .
H21B C21 H21C 109.5 . .
C23 C22 C24 109.6(19) . .
C23 C22 C4 111.7(17) . .
C24 C22 C4 116.6(14) . .
C23 C22 C25 130.5(19) . .
C24 C22 C25 74.6(19) . .
C4 C22 C25 109.0(14) . .
C23 C22 C23A 31.6(16) . .
C24 C22 C23A 127.5(18) . .
C4 C22 C23A 112.7(15) . .
C25 C22 C23A 105.6(19) . .
C23 C22 C24A 77.9(18) . .
C24 C22 C24A 40.0(15) . .
C4 C22 C24A 109.1(15) . .
C25 C22 C24A 114(2) . .
C23A C22 C24A 106.8(18) . .
C23 C22 C25A 106.4(18) . .
C24 C22 C25A 104(2) . .
C4 C22 C25A 107.6(14) . .
C25 C22 C25A 32.9(13) . .
C23A C22 C25A 76.3(17) . .
C24A C22 C25A 138.0(19) . .
C22 C23 H23A 109.5 . .
C22 C23 H23B 109.5 . .
C22 C23 H23C 109.5 . .
C22 C23A H23D 109.5 . .
C22 C23A H23E 109.5 . .
H23D C23A H23E 109.5 . .
C22 C23A H23F 109.5 . .
H23D C23A H23F 109.5 . .
H23E C23A H23F 109.5 . .
C22 C24 H24A 109.5 . .
C22 C24 H24B 109.5 . .
C22 C24 H24C 109.5 . .
C22 C24A H24D 109.5 . .
C22 C24A H24E 109.5 . .
H24D C24A H24E 109.5 . .
C22 C24A H24F 109.5 . .
H24D C24A H24F 109.5 . .
H24E C24A H24F 109.5 . .
C22 C25 H25A 109.5 . .
C22 C25 H25B 109.5 . .
C22 C25 H25C 109.5 . .
C22 C25A H25D 109.5 . .
C22 C25A H25E 109.5 . .
H25D C25A H25E 109.5 . .
C22 C25A H25F 109.5 . .
H25D C25A H25F 109.5 . .
H25E C25A H25F 109.5 . .
C27 C26 C12 110.5(8) . .
C27 C26 C29 110.1(9) . .
C12 C26 C29 109.1(8) . .
C27 C26 C28 108.3(9) . .
C12 C26 C28 112.5(8) . .
C29 C26 C28 106.3(9) . .
C26 C27 H27A 109.5 . .
C26 C27 H27B 109.5 . .
H27A C27 H27B 109.5 . .
C26 C27 H27C 109.5 . .
H27A C27 H27C 109.5 . .
H27B C27 H27C 109.5 . .
C26 C28 H28A 109.5 . .
C26 C28 H28B 109.5 . .
H28A C28 H28B 109.5 . .
C26 C28 H28C 109.5 . .
H28A C28 H28C 109.5 . .
H28B C28 H28C 109.5 . .
C26 C29 H29A 109.5 . .
C26 C29 H29B 109.5 . .
H29A C29 H29B 109.5 . .
C26 C29 H29C 109.5 . .
H29A C29 H29C 109.5 . .
H29B C29 H29C 109.5 . .
C32 C30 C33 133.8(18) . .
C32 C30 C33A 115(2) . .
C33 C30 C33A 37.1(16) . .
C32 C30 C32A 35.4(16) . .
C33 C30 C32A 120(2) . .
C33A C30 C32A 87.2(19) . .
C32 C30 C31 108(2) . .
C33 C30 C31 67.1(18) . .
C33A C30 C31 103.1(19) . .
C32A C30 C31 139.2(19) . .
C32 C30 C10 112.9(14) . .
C33 C30 C10 112.6(14) . .
C33A C30 C10 112.3(15) . .
C32A C30 C10 107.1(14) . .
C31 C30 C10 105.1(14) . .
C32 C30 C31A 77.6(19) . .
C33 C30 C31A 96.5(19) . .
C33A C30 C31A 127.9(18) . .
C32A C30 C31A 112.3(19) . .
C31 C30 C31A 32.5(13) . .
C10 C30 C31A 107.1(14) . .
C30 C31 H31A 109.5 . .
C30 C31 H31B 109.5 . .
C30 C31 H31C 109.5 . .
C30 C31A H31D 109.5 . .
C30 C31A H31E 109.5 . .
H31D C31A H31E 109.5 . .
C30 C31A H31F 109.5 . .
H31D C31A H31F 109.5 . .
H31E C31A H31F 109.5 . .
C30 C32 H32A 109.5 . .
C30 C32 H32B 109.5 . .
C30 C32 H32C 109.5 . .
C30 C32A H32D 109.5 . .
C30 C32A H32E 109.5 . .
H32D C32A H32E 109.5 . .
C30 C32A H32F 109.5 . .
H32D C32A H32F 109.5 . .
H32E C32A H32F 109.5 . .
C30 C33 H33A 109.5 . .
C30 C33 H33B 109.5 . .
C30 C33 H33C 109.5 . .
C30 C33A H33D 109.5 . .
C30 C33A H33E 109.5 . .
H33D C33A H33E 109.5 . .
C30 C33A H33F 109.5 . .
H33D C33A H33F 109.5 . .
H33E C33A H33F 109.5 . .
O3 C34 C35 113.0(9) . .
O3 C34 H34A 109.0 . .
C35 C34 H34A 109.0 . .
O3 C34 H34B 109.0 . .
C35 C34 H34B 109.0 . .
H34A C34 H34B 107.8 . .
C36 C35 C40 117.8(12) . .
C36 C35 C34 121.9(12) . .
C40 C35 C34 120.3(12) . .
C35 C36 C37 121.8(14) . .
C35 C36 H36 119.1 . .
C37 C36 H36 119.1 . .
C38 C37 C36 118.5(14) . .
C38 C37 H37 120.7 . .
C36 C37 H37 120.7 . .
C37 C38 C39 120.9(13) . .
C37 C38 H38 119.6 . .
C39 C38 H38 119.6 . .
C40 C39 C38 119.9(14) . .
C40 C39 H39 120.1 . .
C38 C39 H39 120.1 . .
C39 C40 C35 121.1(14) . .
C39 C40 H40 119.4 . .
C35 C40 H40 119.4 . .
C42 C41 C46 120.0 . .
C42 C41 H41 120.0 . .
C46 C41 H41 120.0 . .
C41 C42 C43 120.0 . .
C41 C42 H42 120.0 . .
C43 C42 H42 120.0 . .
C44 C43 C42 120.0 . .
C44 C43 H43 120.0 . .
C42 C43 H43 120.0 . .
C43 C44 C45 120.0 . .
C43 C44 H44 120.0 . .
C45 C44 H44 120.0 . .
C46 C45 C44 120.0 . .
C46 C45 H45 120.0 . .
C44 C45 H45 120.0 . .
C45 C46 C41 120.0 . .
C45 C46 H46 120.0 . .
C41 C46 H46 120.0 . .
C48 C47 C52 120.0 . .
C48 C47 H47 120.0 . .
C52 C47 H47 120.0 . .
C47 C48 C49 120.0 . .
C47 C48 H48 120.0 . .
C49 C48 H48 120.0 . .
C48 C49 C50 120.0 . .
C48 C49 H49 120.0 . .
C50 C49 H49 120.0 . .
C51 C50 C49 120.0 . .
C51 C50 H50 120.0 . .
C49 C50 H50 120.0 . .
C52 C51 C50 120.0 . .
C52 C51 H51 120.0 . .
C50 C51 H51 120.0 . .
C51 C52 C47 120.0 . .
C51 C52 H52 120.0 . .
C47 C52 H52 120.0 . .
C54 C53 C58 120.0 . .
C54 C53 H53 120.0 . .
C58 C53 H53 120.0 . .
C53 C54 C55 120.0 . .
C53 C54 H54 120.0 . .
C55 C54 H54 120.0 . .
C55 C56 C57 120.0 . .
C55 C56 H56 120.0 . .
C57 C56 H56 120.0 . .
C56 C55 C54 120.0 . .
C56 C55 H55 120.0 . .
C54 C55 H55 120.0 . .
C58 C57 C56 120.0 . .
C58 C57 H57 120.0 . .
C56 C57 H57 120.0 . .
C57 C58 C53 120.0 . .
C57 C58 H58 120.0 . .
C53 C58 H58 120.0 . .

loop_
_geom_bond_atom_site_label_1
_geom_bond_atom_site_label_2
_geom_bond_distance
_geom_bond_site_symmetry_2
Y1 O2 2.108(6) .
Y1 O1 2.139(6) .
Y1 O3 2.261(6) .
Y1 O3 2.265(5) 2_767
Y1 N1 2.427(7) .
Y1 N2 2.551(7) .
Y1 Y1 3.6510(16) 2_767
O1 C1 1.317(11) .
O2 C7 1.340(10) .
O3 C34 1.430(10) .
O3 Y1 2.265(5) 2_767
N1 C13 1.280(11) .
N1 C14 1.485(11) .
N2 C17 1.474(11) .
N2 C15 1.475(11) .
N2 C16 1.481(11) .
C1 C6 1.427(12) .
C1 C2 1.429(13) .
C2 C3 1.370(14) .
C2 C18 1.534(13) .
C3 C4 1.397(14) .
C3 H3 0.9300 .
C4 C5 1.375(13) .
C4 C22 1.520(15) .
C5 C6 1.388(13) .
C5 H5 0.9300 .
C6 C13 1.448(12) .
C7 C12 1.405(12) .
C7 C8 1.407(12) .
C8 C9 1.406(12) .
C8 C16 1.503(12) .
C9 C10 1.366(13) .
C9 H9 0.9300 .
C10 C11 1.390(13) .
C10 C30 1.533(15) .
C11 C12 1.379(12) .
C11 H11 0.9300 .
C12 C26 1.538(13) .
C13 H13 0.9300 .
C14 C15 1.499(13) .
C14 H14A 0.9700 .
C14 H14B 0.9700 .
C15 H15A 0.9700 .
C15 H15B 0.9700 .
C16 H16A 0.9700 .
C16 H16B 0.9700 .
C17 H17A 0.9600 .
C17 H17B 0.9600 .
C17 H17C 0.9600 .
C18 C21 1.507(15) .
C18 C19 1.536(16) .
C18 C20 1.561(14) .
C19 H19A 0.9600 .
C19 H19B 0.9600 .
C19 H19C 0.9600 .
C20 H20A 0.9600 .
C20 H20B 0.9600 .
C20 H20C 0.9600 .
C21 H21A 0.9600 .
C21 H21B 0.9600 .
C21 H21C 0.9600 .
C22 C23 1.47(3) .
C22 C24 1.50(3) .
C22 C25 1.52(3) .
C22 C23A 1.57(3) .
C22 C24A 1.58(3) .
C22 C25A 1.61(3) .
C23 H23A 0.9600 .
C23 H23B 0.9600 .
C23 H23C 0.9600 .
C23A H23D 0.9600 .
C23A H23E 0.9600 .
C23A H23F 0.9600 .
C24 H24A 0.9600 .
C24 H24B 0.9600 .
C24 H24C 0.9600 .
C24A H24D 0.9600 .
C24A H24E 0.9600 .
C24A H24F 0.9600 .
C25 H25A 0.9600 .
C25 H25B 0.9600 .
C25 H25C 0.9600 .
C25A H25D 0.9600 .
C25A H25E 0.9600 .
C25A H25F 0.9600 .
C26 C27 1.492(14) .
C26 C29 1.543(14) .
C26 C28 1.558(13) .
C27 H27A 0.9600 .
C27 H27B 0.9600 .
C27 H27C 0.9600 .
C28 H28A 0.9600 .
C28 H28B 0.9600 .
C28 H28C 0.9600 .
C29 H29A 0.9600 .
C29 H29B 0.9600 .
C29 H29C 0.9600 .
C30 C32 1.47(3) .
C30 C33 1.49(3) .
C30 C33A 1.50(3) .
C30 C32A 1.51(3) .
C30 C31 1.52(3) .
C30 C31A 1.67(4) .
C31 H31A 0.9600 .
C31 H31B 0.9600 .
C31 H31C 0.9600 .
C31A H31D 0.9600 .
C31A H31E 0.9600 .
C31A H31F 0.9600 .
C32 H32A 0.9600 .
C32 H32B 0.9600 .
C32 H32C 0.9600 .
C32A H32D 0.9600 .
C32A H32E 0.9600 .
C32A H32F 0.9600 .
C33 H33A 0.9600 .
C33 H33B 0.9600 .
C33 H33C 0.9600 .
C33A H33D 0.9600 .
C33A H33E 0.9600 .
C33A H33F 0.9600 .
C34 C35 1.497(16) .
C34 H34A 0.9700 .
C34 H34B 0.9700 .
C35 C36 1.372(18) .
C35 C40 1.372(18) .
C36 C37 1.373(17) .
C36 H36 0.9300 .
C37 C38 1.356(17) .
C37 H37 0.9300 .
C38 C39 1.365(17) .
C38 H38 0.9300 .
C39 C40 1.353(17) .
C39 H39 0.9300 .
C40 H40 0.9300 .
C41 C42 1.3900 .
C41 C46 1.3900 .
C41 H41 0.9300 .
C42 C43 1.3900 .
C42 H42 0.9300 .
C43 C44 1.3900 .
C43 H43 0.9300 .
C44 C45 1.3900 .
C44 H44 0.9300 .
C45 C46 1.3900 .
C45 H45 0.9300 .
C46 H46 0.9300 .
C47 C48 1.3900 .
C47 C52 1.3900 .
C47 H47 0.9300 .
C48 C49 1.3900 .
C48 H48 0.9300 .
C49 C50 1.3900 .
C49 H49 0.9300 .
C50 C51 1.3900 .
C50 H50 0.9300 .
C51 C52 1.3900 .
C51 H51 0.9300 .
C52 H52 0.9300 .
C53 C54 1.3900 .
C53 C58 1.3900 .
C53 H53 0.9300 .
C54 C55 1.3900 .
C54 H54 0.9300 .
C56 C55 1.3900 .
C56 C57 1.3900 .
C56 H56 0.9300 .
C55 H55 0.9300 .
C57 C58 1.3900 .
C57 H57 0.9300 .
C58 H58 0.9300 .
